data_7040640
loop_
_publ_author_name
'Zhang, Lei'
'Fang, Bo'
'Hou, Guohua'
'Ai, Lin'
'Ding, Wanjian'
'Walter, Marc D.'
'Zi, Guofu'

_publ_section_title
;
 Intrinsic reactivity of a uranium metallacyclopropene toward unsaturated
 organic molecules.
;
_journal_issue 41
_journal_name_full 'Dalton transactions (Cambridge, England : 2003)'
_journal_page_first 16441
_journal_page_last 16452
_journal_paper_doi 10.1039/c6dt03005j
_journal_volume 45
_journal_year 2016
_chemical_formula_moiety 'C56 H76 O Th'
_chemical_formula_sum 'C56 H76 O Th'
_chemical_formula_weight 997.20
_chemical_name_systematic
; 
 ? 
;
_space_group_crystal_system monoclinic
_space_group_IT_number 14
_space_group_name_Hall '-P 2ybc'
_space_group_name_H-M_alt 'P 1 21/c 1'
_symmetry_space_group_name_Hall '-P 2ybc'
_symmetry_space_group_name_H-M 'P 1 21/c 1'
_atom_sites_solution_hydrogens geom
_audit_block_doi 10.5517/ccdc.csd.cc1m76wy
_audit_creation_method SHELXL-2014
_audit_update_record
;
2016-09-07 deposited with the CCDC.
2016-09-12 downloaded from the CCDC.
;
_cell_angle_alpha 90
_cell_angle_beta 97.453(8)
_cell_angle_gamma 90
_cell_formula_units_Z 4
_cell_length_a 11.624(4)
_cell_length_b 19.697(7)
_cell_length_c 20.839(8)
_cell_measurement_reflns_used 2530
_cell_measurement_temperature 100(2)
_cell_measurement_theta_max 21.78
_cell_measurement_theta_min 2.23
_cell_volume 4731(3)
_computing_cell_refinement 'Bruker SAINT'
_computing_data_collection 'Bruker APEX2'
_computing_data_reduction 'Bruker SAINT'
_computing_molecular_graphics 'Bruker SHELXTL'
_computing_publication_material 'Bruker SHELXTL'
_computing_structure_refinement 'SHELXL-2014 (Sheldrick, 2014)'
_computing_structure_solution 'SHELXS-97 (Sheldrick 2008)'
_diffrn_ambient_temperature 100(2)
_diffrn_measured_fraction_theta_full 1.000
_diffrn_measured_fraction_theta_max 0.997
_diffrn_measurement_device_type 'Bruker APEX-II CCD'
_diffrn_measurement_method '\f and \w scans'
_diffrn_radiation_type MoK\a
_diffrn_radiation_wavelength 0.71073
_diffrn_reflns_av_R_equivalents 0.1125
_diffrn_reflns_av_unetI/netI 0.1295
_diffrn_reflns_Laue_measured_fraction_full 1.000
_diffrn_reflns_Laue_measured_fraction_max 0.997
_diffrn_reflns_limit_h_max 15
_diffrn_reflns_limit_h_min -14
_diffrn_reflns_limit_k_max 21
_diffrn_reflns_limit_k_min -25
_diffrn_reflns_limit_l_max 27
_diffrn_reflns_limit_l_min -17
_diffrn_reflns_number 31993
_diffrn_reflns_point_group_measured_fraction_full 1.000
_diffrn_reflns_point_group_measured_fraction_max 0.997
_diffrn_reflns_theta_full 25.242
_diffrn_reflns_theta_max 27.547
_diffrn_reflns_theta_min 1.428
_exptl_absorpt_coefficient_mu 3.190
_exptl_absorpt_correction_T_max 0.75
_exptl_absorpt_correction_T_min 0.55
_exptl_absorpt_correction_type multi-scan
_exptl_absorpt_process_details SADABS
_exptl_crystal_colour colorless
_exptl_crystal_density_diffrn 1.400
_exptl_crystal_description block
_exptl_crystal_F_000 2040
_exptl_crystal_size_max 0.150
_exptl_crystal_size_mid 0.150
_exptl_crystal_size_min 0.150
_refine_diff_density_max 1.784
_refine_diff_density_min -1.649
_refine_diff_density_rms 0.204
_refine_ls_extinction_method none
_refine_ls_goodness_of_fit_ref 0.964
_refine_ls_hydrogen_treatment constr
_refine_ls_matrix_type full
_refine_ls_number_parameters 542
_refine_ls_number_reflns 10878
_refine_ls_number_restraints 0
_refine_ls_restrained_S_all 0.964
_refine_ls_R_factor_all 0.0900
_refine_ls_R_factor_gt 0.0519
_refine_ls_shift/su_max 0.000
_refine_ls_shift/su_mean 0.000
_refine_ls_structure_factor_coef Fsqd
_refine_ls_weighting_details 'w=1/[\s^2^(Fo^2^)+(0.0229P)^2^] where P=(Fo^2^+2Fc^2^)/3'
_refine_ls_weighting_scheme calc
_refine_ls_wR_factor_gt 0.0943
_refine_ls_wR_factor_ref 0.1080
_reflns_Friedel_coverage 0.000
_reflns_number_gt 7388
_reflns_number_total 10878
_reflns_threshold_expression 'I > 2\s(I)'
_cod_data_source_file c6dt03005j2.cif
_cod_data_source_block compound16
_cod_depositor_comments 'Adding full bibliography for 7040629--7040640.cif.'
_cod_database_code 7040640
_shelx_space_group_comment
; 
The symmetry employed for this shelxl refinement is uniquely defined 
by the following loop, which should always be used as a source of 
symmetry information in preference to the above space-group names. 
They are only intended as comments. 
;
_shelx_estimated_absorpt_t_min 0.646
_shelx_estimated_absorpt_t_max 0.646
_shelxl_version_number 2014-3

loop_
_space_group_symop_operation_xyz
'x, y, z'
'-x, y+1/2, -z+1/2'
'-x, -y, -z'
'x, -y-1/2, z-1/2'

loop_
_atom_site_label
_atom_site_type_symbol
_atom_site_fract_x
_atom_site_fract_y
_atom_site_fract_z
_atom_site_U_iso_or_equiv
_atom_site_adp_type
_atom_site_occupancy
_atom_site_site_symmetry_order
_atom_site_calc_flag
_atom_site_refinement_flags_posn
_atom_site_refinement_flags_adp
C1 C 0.4794(5) 0.2898(3) 0.0312(3) 0.0143(13) Uani 1 1 d . .
C2 C 0.4373(4) 0.2213(3) 0.0231(3) 0.0133(13) Uani 1 1 d . .
C3 C 0.4350(5) 0.1943(3) 0.0874(3) 0.0130(13) Uani 1 1 d . .
H3 H 0.4078 0.1503 0.0966 0.016 Uiso 1 1 calc R U
C4 C 0.4791(5) 0.2426(3) 0.1350(3) 0.0157(14) Uani 1 1 d . .
C5 C 0.5002(5) 0.3019(3) 0.0993(3) 0.0160(14) Uani 1 1 d . .
H5 H 0.5250 0.3441 0.1184 0.019 Uiso 1 1 calc R U
C6 C 0.5393(5) 0.3388(3) -0.0117(3) 0.0157(14) Uani 1 1 d . .
C7 C 0.6693(5) 0.3173(3) -0.0050(4) 0.0208(15) Uani 1 1 d . .
H7A H 0.6750 0.2701 -0.0192 0.031 Uiso 1 1 calc R U
H7B H 0.7038 0.3215 0.0403 0.031 Uiso 1 1 calc R U
H7C H 0.7110 0.3469 -0.0321 0.031 Uiso 1 1 calc R U
C8 C 0.4935(5) 0.3408(3) -0.0837(3) 0.0215(15) Uani 1 1 d . .
H8A H 0.4149 0.3598 -0.0896 0.032 Uiso 1 1 calc R U
H8B H 0.4918 0.2947 -0.1014 0.032 Uiso 1 1 calc R U
H8C H 0.5445 0.3693 -0.1064 0.032 Uiso 1 1 calc R U
C9 C 0.5353(5) 0.4122(3) 0.0110(4) 0.0218(15) Uani 1 1 d . .
H9A H 0.5784 0.4410 -0.0159 0.033 Uiso 1 1 calc R U
H9B H 0.5705 0.4154 0.0562 0.033 Uiso 1 1 calc R U
H9C H 0.4544 0.4274 0.0072 0.033 Uiso 1 1 calc R U
C10 C 0.4163(5) 0.1739(3) -0.0365(3) 0.0163(14) Uani 1 1 d . .
C11 C 0.5293(5) 0.1621(3) -0.0655(3) 0.0204(15) Uani 1 1 d . .
H11A H 0.5135 0.1336 -0.1042 0.031 Uiso 1 1 calc R U
H11B H 0.5856 0.1392 -0.0336 0.031 Uiso 1 1 calc R U
H11C H 0.5609 0.2058 -0.0772 0.031 Uiso 1 1 calc R U
C12 C 0.3206(5) 0.1990(3) -0.0882(4) 0.0238(16) Uani 1 1 d . .
H12A H 0.2468 0.2004 -0.0702 0.036 Uiso 1 1 calc R U
H12B H 0.3137 0.1681 -0.1253 0.036 Uiso 1 1 calc R U
H12C H 0.3399 0.2447 -0.1021 0.036 Uiso 1 1 calc R U
C13 C 0.3781(6) 0.1029(3) -0.0163(4) 0.0267(17) Uani 1 1 d . .
H13A H 0.3064 0.1069 0.0035 0.040 Uiso 1 1 calc R U
H13B H 0.4391 0.0831 0.0150 0.040 Uiso 1 1 calc R U
H13C H 0.3645 0.0737 -0.0546 0.040 Uiso 1 1 calc R U
C14 C 0.5123(5) 0.2324(3) 0.2065(3) 0.0164(14) Uani 1 1 d . .
C15 C 0.4491(6) 0.2840(3) 0.2469(4) 0.0270(16) Uani 1 1 d . .
H15A H 0.4683 0.3304 0.2351 0.040 Uiso 1 1 calc R U
H15B H 0.4741 0.2767 0.2931 0.040 Uiso 1 1 calc R U
H15C H 0.3650 0.2772 0.2377 0.040 Uiso 1 1 calc R U
C16 C 0.4848(6) 0.1607(3) 0.2274(4) 0.0277(17) Uani 1 1 d . .
H16A H 0.4026 0.1509 0.2139 0.042 Uiso 1 1 calc R U
H16B H 0.5017 0.1570 0.2746 0.042 Uiso 1 1 calc R U
H16C H 0.5326 0.1281 0.2071 0.042 Uiso 1 1 calc R U
C17 C 0.6442(5) 0.2448(3) 0.2225(4) 0.0261(17) Uani 1 1 d . .
H17A H 0.6859 0.2153 0.1954 0.039 Uiso 1 1 calc R U
H17B H 0.6688 0.2345 0.2682 0.039 Uiso 1 1 calc R U
H17C H 0.6615 0.2924 0.2140 0.039 Uiso 1 1 calc R U
C18 C 0.1207(5) 0.3989(3) 0.1431(3) 0.0135(14) Uani 1 1 d . .
C19 C 0.2331(5) 0.4297(3) 0.1402(3) 0.0166(15) Uani 1 1 d . .
C20 C 0.2465(5) 0.4340(3) 0.0748(3) 0.0161(14) Uani 1 1 d . .
H20 H 0.3141 0.4517 0.0596 0.019 Uiso 1 1 calc R U
C21 C 0.1494(5) 0.4095(3) 0.0334(3) 0.0136(14) Uani 1 1 d . .
C22 C 0.0746(5) 0.3851(3) 0.0770(3) 0.0154(14) Uani 1 1 d . .
H22 H 0.0031 0.3626 0.0641 0.018 Uiso 1 1 calc R U
C23 C 0.0475(5) 0.3875(3) 0.1977(3) 0.0166(14) Uani 1 1 d . .
C24 C -0.0652(5) 0.3498(3) 0.1724(4) 0.0233(16) Uani 1 1 d . .
H24A H -0.1117 0.3779 0.1399 0.035 Uiso 1 1 calc R U
H24B H -0.1096 0.3409 0.2084 0.035 Uiso 1 1 calc R U
H24C H -0.0463 0.3067 0.1527 0.035 Uiso 1 1 calc R U
C25 C 0.0111(5) 0.4563(3) 0.2237(4) 0.0230(16) Uani 1 1 d . .
H25A H 0.0797 0.4797 0.2454 0.034 Uiso 1 1 calc R U
H25B H -0.0445 0.4488 0.2545 0.034 Uiso 1 1 calc R U
H25C H -0.0250 0.4841 0.1876 0.034 Uiso 1 1 calc R U
C26 C 0.1093(5) 0.3464(3) 0.2558(3) 0.0193(15) Uani 1 1 d . .
H26A H 0.1492 0.3074 0.2397 0.029 Uiso 1 1 calc R U
H26B H 0.0517 0.3304 0.2828 0.029 Uiso 1 1 calc R U
H26C H 0.1660 0.3755 0.2817 0.029 Uiso 1 1 calc R U
C27 C 0.3107(5) 0.4759(3) 0.1897(3) 0.0183(15) Uani 1 1 d . .
C28 C 0.3226(5) 0.4587(3) 0.2609(3) 0.0240(16) Uani 1 1 d . .
H28A H 0.3811 0.4883 0.2847 0.036 Uiso 1 1 calc R U
H28B H 0.3467 0.4112 0.2672 0.036 Uiso 1 1 calc R U
H28C H 0.2479 0.4654 0.2770 0.036 Uiso 1 1 calc R U
C29 C 0.2599(5) 0.5482(3) 0.1804(4) 0.0220(16) Uani 1 1 d . .
H29A H 0.1805 0.5485 0.1916 0.033 Uiso 1 1 calc R U
H29B H 0.2590 0.5620 0.1351 0.033 Uiso 1 1 calc R U
H29C H 0.3079 0.5799 0.2085 0.033 Uiso 1 1 calc R U
C30 C 0.4360(5) 0.4780(3) 0.1724(4) 0.0204(15) Uani 1 1 d . .
H30A H 0.4833 0.5083 0.2024 0.031 Uiso 1 1 calc R U
H30B H 0.4351 0.4948 0.1280 0.031 Uiso 1 1 calc R U
H30C H 0.4692 0.4322 0.1756 0.031 Uiso 1 1 calc R U
C31 C 0.1315(5) 0.4092(3) -0.0390(3) 0.0167(14) Uani 1 1 d . .
C32 C 0.1732(5) 0.3407(3) -0.0610(3) 0.0161(14) Uani 1 1 d . .
H32A H 0.2555 0.3348 -0.0445 0.024 Uiso 1 1 calc R U
H32B H 0.1632 0.3389 -0.1084 0.024 Uiso 1 1 calc R U
H32C H 0.1279 0.3043 -0.0443 0.024 Uiso 1 1 calc R U
C33 C 0.2025(5) 0.4664(3) -0.0654(4) 0.0215(16) Uani 1 1 d . .
H33A H 0.1806 0.5101 -0.0479 0.032 Uiso 1 1 calc R U
H33B H 0.1866 0.4674 -0.1127 0.032 Uiso 1 1 calc R U
H33C H 0.2854 0.4583 -0.0523 0.032 Uiso 1 1 calc R U
C34 C 0.0042(5) 0.4207(3) -0.0662(4) 0.0202(15) Uani 1 1 d . .
H34A H -0.0440 0.3860 -0.0491 0.030 Uiso 1 1 calc R U
H34B H -0.0045 0.4177 -0.1135 0.030 Uiso 1 1 calc R U
H34C H -0.0202 0.4658 -0.0534 0.030 Uiso 1 1 calc R U
C35 C 0.0521(5) 0.1789(3) 0.2202(4) 0.0230(16) Uani 1 1 d . .
H35A H 0.1036 0.1878 0.2604 0.034 Uiso 1 1 calc R U
H35B H 0.0053 0.1384 0.2256 0.034 Uiso 1 1 calc R U
H35C H 0.0009 0.2180 0.2099 0.034 Uiso 1 1 calc R U
C36 C 0.1254(5) 0.1671(3) 0.1646(3) 0.0156(14) Uani 1 1 d . .
C37 C 0.0516(5) 0.1680(3) 0.0992(3) 0.0164(14) Uani 1 1 d . .
C38 C 0.0827(5) 0.2048(3) 0.0486(3) 0.0141(13) Uani 1 1 d . .
C39 C 0.1926(5) 0.0988(3) 0.1756(3) 0.0166(14) Uani 1 1 d . .
C40 C 0.2288(5) 0.0653(3) 0.1228(3) 0.0192(15) Uani 1 1 d . .
H40 H 0.2098 0.0834 0.0805 0.023 Uiso 1 1 calc R U
C41 C 0.2932(5) 0.0051(3) 0.1316(4) 0.0265(17) Uani 1 1 d . .
H41 H 0.3193 -0.0168 0.0955 0.032 Uiso 1 1 calc R U
C42 C 0.3184(5) -0.0222(3) 0.1923(4) 0.0265(18) Uani 1 1 d . .
H42 H 0.3617 -0.0631 0.1983 0.032 Uiso 1 1 calc R U
C43 C 0.2809(5) 0.0098(3) 0.2445(4) 0.0291(18) Uani 1 1 d . .
H43 H 0.2975 -0.0095 0.2864 0.035 Uiso 1 1 calc R U
C44 C 0.2193(5) 0.0699(3) 0.2365(4) 0.0193(15) Uani 1 1 d . .
H44 H 0.1950 0.0918 0.2731 0.023 Uiso 1 1 calc R U
C45 C -0.0616(5) 0.1288(3) 0.0945(3) 0.0169(14) Uani 1 1 d . .
C46 C -0.1651(5) 0.1652(3) 0.0899(4) 0.0206(16) Uani 1 1 d . .
H46 H -0.1629 0.2134 0.0877 0.025 Uiso 1 1 calc R U
C47 C -0.2707(5) 0.1329(3) 0.0886(3) 0.0198(15) Uani 1 1 d . .
H47 H -0.3402 0.1588 0.0853 0.024 Uiso 1 1 calc R U
C48 C -0.2752(5) 0.0634(3) 0.0919(4) 0.0242(16) Uani 1 1 d . .
H48 H -0.3478 0.0410 0.0907 0.029 Uiso 1 1 calc R U
C49 C -0.1734(5) 0.0257(3) 0.0970(4) 0.0216(16) Uani 1 1 d . .
H49 H -0.1762 -0.0224 0.1000 0.026 Uiso 1 1 calc R U
C50 C -0.0678(5) 0.0585(3) 0.0978(4) 0.0221(16) Uani 1 1 d . .
H50 H 0.0015 0.0324 0.1006 0.027 Uiso 1 1 calc R U
C51 C 0.0091(5) 0.1952(3) -0.0145(3) 0.0126(13) Uani 1 1 d . .
C52 C -0.0716(5) 0.2436(3) -0.0408(4) 0.0209(15) Uani 1 1 d . .
H52 H -0.0788 0.2848 -0.0180 0.025 Uiso 1 1 calc R U
C53 C -0.1412(5) 0.2333(3) -0.0993(4) 0.0230(16) Uani 1 1 d . .
H53 H -0.1937 0.2677 -0.1165 0.028 Uiso 1 1 calc R U
C54 C -0.1343(5) 0.1731(3) -0.1325(4) 0.0246(17) Uani 1 1 d . .
H54 H -0.1826 0.1657 -0.1722 0.030 Uiso 1 1 calc R U
C55 C -0.0570(5) 0.1239(3) -0.1075(4) 0.0239(16) Uani 1 1 d . .
H55 H -0.0529 0.0820 -0.1297 0.029 Uiso 1 1 calc R U
C56 C 0.0149(5) 0.1354(3) -0.0499(3) 0.0170(14) Uani 1 1 d . .
H56 H 0.0696 0.1016 -0.0342 0.020 Uiso 1 1 calc R U
O1 O 0.2075(3) 0.22143(18) 0.1631(2) 0.0144(9) Uani 1 1 d . .
Th1 Th 0.25268(2) 0.28785(2) 0.09020(2) 0.01229(7) Uani 1 1 d . .

loop_
_atom_site_aniso_label
_atom_site_aniso_U_11
_atom_site_aniso_U_22
_atom_site_aniso_U_33
_atom_site_aniso_U_23
_atom_site_aniso_U_13
_atom_site_aniso_U_12
C1 0.011(3) 0.017(3) 0.015(4) 0.006(3) 0.002(2) 0.004(3)
C2 0.006(3) 0.016(3) 0.017(4) -0.001(3) -0.001(2) -0.001(2)
C3 0.011(3) 0.014(3) 0.016(4) -0.004(2) 0.007(3) -0.002(2)
C4 0.009(3) 0.017(3) 0.022(4) -0.003(3) 0.001(3) 0.005(2)
C5 0.013(3) 0.017(3) 0.017(4) -0.001(3) -0.002(3) -0.001(2)
C6 0.015(3) 0.012(3) 0.020(4) 0.002(3) 0.007(3) 0.000(2)
C7 0.015(3) 0.020(3) 0.028(5) 0.000(3) 0.008(3) 0.001(3)
C8 0.017(3) 0.026(4) 0.022(4) 0.003(3) 0.006(3) -0.002(3)
C9 0.023(3) 0.022(3) 0.022(4) 0.001(3) 0.010(3) 0.001(3)
C10 0.018(3) 0.023(3) 0.007(4) -0.001(3) -0.005(3) -0.001(3)
C11 0.016(3) 0.028(4) 0.016(4) -0.002(3) 0.000(3) 0.003(3)
C12 0.021(3) 0.030(4) 0.019(4) -0.005(3) -0.004(3) -0.003(3)
C13 0.041(4) 0.017(3) 0.020(4) -0.012(3) -0.001(3) -0.007(3)
C14 0.018(3) 0.020(3) 0.010(4) 0.002(3) 0.001(3) -0.003(2)
C15 0.036(4) 0.029(4) 0.016(4) 0.004(3) 0.002(3) 0.002(3)
C16 0.028(4) 0.028(4) 0.025(5) 0.006(3) -0.002(3) 0.000(3)
C17 0.019(3) 0.035(4) 0.023(4) -0.004(3) -0.003(3) -0.005(3)
C18 0.009(3) 0.013(3) 0.020(4) 0.001(3) 0.002(3) 0.003(2)
C19 0.012(3) 0.013(3) 0.024(4) 0.000(3) 0.000(3) 0.005(2)
C20 0.016(3) 0.020(3) 0.011(4) 0.000(3) -0.002(3) 0.003(3)
C21 0.011(3) 0.011(3) 0.018(4) 0.000(3) -0.003(3) 0.002(2)
C22 0.016(3) 0.013(3) 0.016(4) 0.002(3) -0.002(3) 0.001(2)
C23 0.014(3) 0.021(3) 0.015(4) 0.000(3) 0.001(3) 0.001(2)
C24 0.017(3) 0.030(4) 0.022(4) 0.006(3) 0.000(3) -0.001(3)
C25 0.025(4) 0.025(4) 0.021(4) -0.001(3) 0.010(3) 0.005(3)
C26 0.022(3) 0.018(3) 0.019(4) 0.000(3) 0.007(3) 0.002(3)
C27 0.018(3) 0.016(3) 0.019(4) 0.001(3) -0.002(3) 0.001(3)
C28 0.025(4) 0.029(4) 0.016(4) -0.004(3) -0.003(3) -0.003(3)
C29 0.022(3) 0.021(3) 0.022(4) -0.002(3) -0.001(3) 0.004(3)
C30 0.020(3) 0.022(3) 0.019(4) -0.009(3) 0.001(3) -0.004(3)
C31 0.020(3) 0.013(3) 0.016(4) 0.002(3) 0.001(3) 0.000(2)
C32 0.019(3) 0.018(3) 0.011(4) -0.002(3) 0.004(3) 0.000(2)
C33 0.017(3) 0.030(4) 0.017(4) 0.008(3) 0.001(3) 0.001(3)
C34 0.016(3) 0.021(3) 0.023(4) 0.001(3) -0.002(3) 0.005(3)
C35 0.024(4) 0.024(4) 0.021(4) 0.002(3) 0.003(3) 0.001(3)
C36 0.017(3) 0.009(3) 0.023(4) 0.007(3) 0.010(3) -0.001(2)
C37 0.008(3) 0.020(3) 0.022(4) 0.000(3) 0.003(3) 0.000(2)
C38 0.012(3) 0.013(3) 0.016(4) -0.002(3) -0.001(3) 0.006(2)
C39 0.014(3) 0.015(3) 0.020(4) 0.001(3) 0.001(3) -0.004(2)
C40 0.015(3) 0.025(3) 0.017(4) 0.002(3) -0.003(3) 0.000(3)
C41 0.016(3) 0.028(4) 0.034(5) -0.001(3) 0.001(3) 0.005(3)
C42 0.013(3) 0.020(4) 0.046(6) 0.009(3) 0.003(3) 0.006(3)
C43 0.022(4) 0.033(4) 0.030(5) 0.020(3) -0.005(3) 0.001(3)
C44 0.015(3) 0.022(3) 0.021(4) 0.004(3) 0.003(3) 0.000(3)
C45 0.015(3) 0.019(3) 0.016(4) 0.001(3) -0.002(3) 0.001(2)
C46 0.015(3) 0.018(3) 0.029(5) -0.002(3) 0.002(3) 0.000(3)
C47 0.008(3) 0.022(3) 0.029(4) -0.005(3) -0.001(3) -0.002(2)
C48 0.015(3) 0.030(4) 0.029(5) -0.003(3) 0.005(3) -0.005(3)
C49 0.018(3) 0.016(3) 0.032(5) -0.003(3) 0.006(3) -0.005(3)
C50 0.015(3) 0.023(4) 0.030(5) 0.002(3) 0.006(3) 0.006(3)
C51 0.012(3) 0.015(3) 0.011(4) 0.001(2) -0.001(3) -0.005(2)
C52 0.022(3) 0.016(3) 0.024(4) 0.001(3) 0.003(3) 0.002(3)
C53 0.019(3) 0.030(4) 0.021(4) -0.002(3) 0.003(3) 0.008(3)
C54 0.019(3) 0.025(4) 0.028(5) 0.000(3) -0.002(3) 0.003(3)
C55 0.023(3) 0.024(4) 0.024(5) -0.006(3) 0.000(3) -0.004(3)
C56 0.015(3) 0.017(3) 0.019(4) 0.003(3) 0.001(3) 0.000(2)
O1 0.014(2) 0.013(2) 0.016(3) -0.0016(18) 0.0005(18) -0.0031(16)
Th1 0.00976(10) 0.01317(11) 0.01363(12) 0.00035(11) 0.00040(8) 0.00038(10)

loop_
_atom_type_symbol
_atom_type_description
_atom_type_scat_dispersion_real
_atom_type_scat_dispersion_imag
_atom_type_scat_source
C C 0.0033 0.0016 'International Tables Vol C Tables 4.2.6.8 and 6.1.1.4'
H H 0.0000 0.0000 'International Tables Vol C Tables 4.2.6.8 and 6.1.1.4'
O O 0.0106 0.0060 'International Tables Vol C Tables 4.2.6.8 and 6.1.1.4'
Th Th -7.2400 8.8979 'International Tables Vol C Tables 4.2.6.8 and 6.1.1.4'

loop_
_geom_angle_atom_site_label_1
_geom_angle_atom_site_label_2
_geom_angle_atom_site_label_3
_geom_angle
C5 C1 C2 106.4(5)
C5 C1 C6 116.2(5)
C2 C1 C6 133.9(6)
C5 C1 Th1 69.2(3)
C2 C1 Th1 74.7(3)
C6 C1 Th1 136.1(4)
C1 C2 C3 106.6(5)
C1 C2 C10 132.5(6)
C3 C2 C10 120.1(5)
C1 C2 Th1 77.9(3)
C3 C2 Th1 68.3(3)
C10 C2 Th1 126.0(3)
C4 C3 C2 110.6(5)
C4 C3 Th1 75.6(3)
C2 C3 Th1 83.2(3)
C4 C3 H3 124.7
C2 C3 H3 124.7
Th1 C3 H3 108.8
C3 C4 C5 104.8(6)
C3 C4 C14 128.7(6)
C5 C4 C14 126.0(5)
C3 C4 Th1 75.2(3)
C5 C4 Th1 77.6(3)
C14 C4 Th1 118.7(4)
C4 C5 C1 111.4(5)
C4 C5 Th1 73.5(3)
C1 C5 Th1 83.1(3)
C4 C5 H5 124.3
C1 C5 H5 124.3
Th1 C5 H5 111.0
C9 C6 C8 105.0(5)
C9 C6 C1 112.3(5)
C8 C6 C1 117.4(5)
C9 C6 C7 107.4(5)
C8 C6 C7 107.8(5)
C1 C6 C7 106.5(5)
C6 C7 H7A 109.5
C6 C7 H7B 109.5
H7A C7 H7B 109.5
C6 C7 H7C 109.5
H7A C7 H7C 109.5
H7B C7 H7C 109.5
C6 C8 H8A 109.5
C6 C8 H8B 109.5
H8A C8 H8B 109.5
C6 C8 H8C 109.5
H8A C8 H8C 109.5
H8B C8 H8C 109.5
C6 C9 H9A 109.5
C6 C9 H9B 109.5
H9A C9 H9B 109.5
C6 C9 H9C 109.5
H9A C9 H9C 109.5
H9B C9 H9C 109.5
C12 C10 C11 110.8(6)
C12 C10 C13 106.1(5)
C11 C10 C13 105.2(5)
C12 C10 C2 113.3(5)
C11 C10 C2 110.8(5)
C13 C10 C2 110.4(6)
C10 C11 H11A 109.5
C10 C11 H11B 109.5
H11A C11 H11B 109.5
C10 C11 H11C 109.5
H11A C11 H11C 109.5
H11B C11 H11C 109.5
C10 C12 H12A 109.5
C10 C12 H12B 109.5
H12A C12 H12B 109.5
C10 C12 H12C 109.5
H12A C12 H12C 109.5
H12B C12 H12C 109.5
C10 C13 H13A 109.5
C10 C13 H13B 109.5
H13A C13 H13B 109.5
C10 C13 H13C 109.5
H13A C13 H13C 109.5
H13B C13 H13C 109.5
C4 C14 C16 111.7(5)
C4 C14 C17 108.2(5)
C16 C14 C17 108.9(5)
C4 C14 C15 111.6(5)
C16 C14 C15 108.6(6)
C17 C14 C15 107.7(5)
C14 C15 H15A 109.5
C14 C15 H15B 109.5
H15A C15 H15B 109.5
C14 C15 H15C 109.5
H15A C15 H15C 109.5
H15B C15 H15C 109.5
C14 C16 H16A 109.5
C14 C16 H16B 109.5
H16A C16 H16B 109.5
C14 C16 H16C 109.5
H16A C16 H16C 109.5
H16B C16 H16C 109.5
C14 C17 H17A 109.5
C14 C17 H17B 109.5
H17A C17 H17B 109.5
C14 C17 H17C 109.5
H17A C17 H17C 109.5
H17B C17 H17C 109.5
C22 C18 C19 105.3(6)
C22 C18 C23 120.9(5)
C19 C18 C23 133.4(6)
C22 C18 Th1 69.6(3)
C19 C18 Th1 77.3(3)
C23 C18 Th1 122.4(4)
C20 C19 C18 106.4(5)
C20 C19 C27 118.7(5)
C18 C19 C27 131.2(6)
C20 C19 Th1 72.2(3)
C18 C19 Th1 74.6(3)
C27 C19 Th1 134.8(4)
C19 C20 C21 113.2(6)
C19 C20 Th1 80.5(3)
C21 C20 Th1 74.6(3)
C19 C20 H20 123.4
C21 C20 H20 123.4
Th1 C20 H20 113.0
C20 C21 C22 103.4(6)
C20 C21 C31 127.7(6)
C22 C21 C31 128.9(5)
C20 C21 Th1 77.0(3)
C22 C21 Th1 73.3(3)
C31 C21 Th1 114.2(4)
C21 C22 C18 111.5(5)
C21 C22 Th1 77.8(3)
C18 C22 Th1 81.7(3)
C21 C22 H22 124.2
C18 C22 H22 124.2
Th1 C22 H22 108.4
C18 C23 C25 109.8(5)
C18 C23 C24 110.3(6)
C25 C23 C24 106.5(5)
C18 C23 C26 114.4(5)
C25 C23 C26 107.8(6)
C24 C23 C26 107.7(5)
C23 C24 H24A 109.5
C23 C24 H24B 109.5
H24A C24 H24B 109.5
C23 C24 H24C 109.5
H24A C24 H24C 109.5
H24B C24 H24C 109.5
C23 C25 H25A 109.5
C23 C25 H25B 109.5
H25A C25 H25B 109.5
C23 C25 H25C 109.5
H25A C25 H25C 109.5
H25B C25 H25C 109.5
C23 C26 H26A 109.5
C23 C26 H26B 109.5
H26A C26 H26B 109.5
C23 C26 H26C 109.5
H26A C26 H26C 109.5
H26B C26 H26C 109.5
C28 C27 C29 108.4(5)
C28 C27 C30 105.4(5)
C29 C27 C30 107.7(5)
C28 C27 C19 119.1(5)
C29 C27 C19 105.9(5)
C30 C27 C19 109.9(5)
C27 C28 H28A 109.5
C27 C28 H28B 109.5
H28A C28 H28B 109.5
C27 C28 H28C 109.5
H28A C28 H28C 109.5
H28B C28 H28C 109.5
C27 C29 H29A 109.5
C27 C29 H29B 109.5
H29A C29 H29B 109.5
C27 C29 H29C 109.5
H29A C29 H29C 109.5
H29B C29 H29C 109.5
C27 C30 H30A 109.5
C27 C30 H30B 109.5
H30A C30 H30B 109.5
C27 C30 H30C 109.5
H30A C30 H30C 109.5
H30B C30 H30C 109.5
C21 C31 C32 107.3(5)
C21 C31 C34 112.0(6)
C32 C31 C34 110.4(5)
C21 C31 C33 110.3(5)
C32 C31 C33 109.5(5)
C34 C31 C33 107.2(5)
C31 C32 H32A 109.5
C31 C32 H32B 109.5
H32A C32 H32B 109.5
C31 C32 H32C 109.5
H32A C32 H32C 109.5
H32B C32 H32C 109.5
C31 C33 H33A 109.5
C31 C33 H33B 109.5
H33A C33 H33B 109.5
C31 C33 H33C 109.5
H33A C33 H33C 109.5
H33B C33 H33C 109.5
C31 C34 H34A 109.5
C31 C34 H34B 109.5
H34A C34 H34B 109.5
C31 C34 H34C 109.5
H34A C34 H34C 109.5
H34B C34 H34C 109.5
C36 C35 H35A 109.5
C36 C35 H35B 109.5
H35A C35 H35B 109.5
C36 C35 H35C 109.5
H35A C35 H35C 109.5
H35B C35 H35C 109.5
O1 C36 C37 105.8(5)
O1 C36 C35 109.7(5)
C37 C36 C35 111.8(5)
O1 C36 C39 109.0(4)
C37 C36 C39 110.9(5)
C35 C36 C39 109.6(5)
C38 C37 C36 121.7(5)
C38 C37 C45 122.2(6)
C36 C37 C45 116.0(5)
C37 C38 C51 115.8(5)
C37 C38 Th1 109.8(4)
C51 C38 Th1 134.0(4)
C44 C39 C40 118.3(6)
C44 C39 C36 122.4(6)
C40 C39 C36 119.3(6)
C39 C40 C41 120.5(7)
C39 C40 H40 119.7
C41 C40 H40 119.7
C42 C41 C40 120.0(7)
C42 C41 H41 120.0
C40 C41 H41 120.0
C41 C42 C43 119.9(6)
C41 C42 H42 120.1
C43 C42 H42 120.1
C42 C43 C44 120.6(7)
C42 C43 H43 119.7
C44 C43 H43 119.7
C43 C44 C39 120.8(7)
C43 C44 H44 119.6
C39 C44 H44 119.6
C50 C45 C46 117.8(5)
C50 C45 C37 123.6(5)
C46 C45 C37 118.5(5)
C47 C46 C45 121.5(6)
C47 C46 H46 119.2
C45 C46 H46 119.2
C48 C47 C46 119.9(5)
C48 C47 H47 120.1
C46 C47 H47 120.1
C47 C48 C49 120.0(5)
C47 C48 H48 120.0
C49 C48 H48 120.0
C50 C49 C48 119.8(6)
C50 C49 H49 120.1
C48 C49 H49 120.1
C49 C50 C45 121.0(5)
C49 C50 H50 119.5
C45 C50 H50 119.5
C56 C51 C52 116.3(6)
C56 C51 C38 121.0(5)
C52 C51 C38 122.6(5)
C53 C52 C51 122.0(6)
C53 C52 H52 119.0
C51 C52 H52 119.0
C54 C53 C52 120.0(6)
C54 C53 H53 120.0
C52 C53 H53 120.0
C55 C54 C53 119.6(7)
C55 C54 H54 120.2
C53 C54 H54 120.2
C54 C55 C56 120.1(6)
C54 C55 H55 120.0
C56 C55 H55 120.0
C55 C56 C51 122.0(6)
C55 C56 H56 119.0
C51 C56 H56 119.0
C36 O1 Th1 134.6(4)
O1 Th1 C38 66.82(18)
O1 Th1 C22 104.08(17)
C38 Th1 C22 83.05(17)
O1 Th1 C3 82.41(16)
C38 Th1 C3 96.99(17)
C22 Th1 C3 172.8(2)
O1 Th1 C4 82.82(17)
C38 Th1 C4 122.87(17)
C22 Th1 C4 153.17(17)
C3 Th1 C4 29.23(17)
O1 Th1 C21 132.99(17)
C38 Th1 C21 97.31(16)
C22 Th1 C21 28.96(18)
C3 Th1 C21 144.58(19)
C4 Th1 C21 136.38(17)
O1 Th1 C5 110.54(16)
C38 Th1 C5 141.89(17)
C22 Th1 C5 131.32(16)
C3 Th1 C5 46.68(16)
C4 Th1 C5 28.93(17)
C21 Th1 C5 108.02(16)
O1 Th1 C20 133.44(17)
C38 Th1 C20 125.16(16)
C22 Th1 C20 45.85(17)
C3 Th1 C20 131.03(17)
C4 Th1 C20 111.07(16)
C21 Th1 C20 28.39(15)
C5 Th1 C20 85.53(16)
O1 Th1 C18 90.02(16)
C38 Th1 C18 100.30(16)
C22 Th1 C18 28.68(17)
C3 Th1 C18 156.61(18)
C4 Th1 C18 127.97(17)
C21 Th1 C18 47.78(19)
C5 Th1 C18 117.82(16)
C20 Th1 C18 45.71(17)
O1 Th1 C19 106.80(17)
C38 Th1 C19 127.38(16)
C22 Th1 C19 46.39(16)
C3 Th1 C19 135.08(16)
C4 Th1 C19 106.79(16)
C21 Th1 C19 47.03(18)
C5 Th1 C19 90.46(16)
C20 Th1 C19 27.27(18)
C18 Th1 C19 28.11(15)
O1 Th1 C2 108.76(15)
C38 Th1 C2 97.29(17)
C22 Th1 C2 144.36(19)
C3 Th1 C2 28.49(17)
C4 Th1 C2 47.57(18)
C21 Th1 C2 117.25(18)
C5 Th1 C2 45.89(17)
C20 Th1 C2 112.97(17)
C18 Th1 C2 158.22(15)
C19 Th1 C2 131.11(16)
O1 Th1 C1 127.14(15)
C38 Th1 C1 121.85(18)
C22 Th1 C1 128.04(17)
C3 Th1 C1 46.20(16)
C4 Th1 C1 47.14(18)
C21 Th1 C1 99.22(17)
C5 Th1 C1 27.73(17)
C20 Th1 C1 87.29(17)
C18 Th1 C1 131.03(16)
C19 Th1 C1 103.68(16)
C2 Th1 C1 27.45(14)

loop_
_geom_bond_atom_site_label_1
_geom_bond_atom_site_label_2
_geom_bond_distance
C1 C5 1.430(9)
C1 C2 1.438(8)
C1 C6 1.541(8)
C1 Th1 3.050(6)
C2 C3 1.445(9)
C2 C10 1.548(9)
C2 Th1 3.009(6)
C3 C4 1.422(8)
C3 Th1 2.815(5)
C3 H3 0.9500
C4 C5 1.423(9)
C4 C14 1.503(9)
C4 Th1 2.820(5)
C5 Th1 2.872(6)
C5 H5 0.9500
C6 C9 1.523(8)
C6 C8 1.527(9)
C6 C7 1.558(8)
C7 H7A 0.9800
C7 H7B 0.9800
C7 H7C 0.9800
C8 H8A 0.9800
C8 H8B 0.9800
C8 H8C 0.9800
C9 H9A 0.9800
C9 H9B 0.9800
C9 H9C 0.9800
C10 C12 1.526(8)
C10 C11 1.533(8)
C10 C13 1.542(8)
C11 H11A 0.9800
C11 H11B 0.9800
C11 H11C 0.9800
C12 H12A 0.9800
C12 H12B 0.9800
C12 H12C 0.9800
C13 H13A 0.9800
C13 H13B 0.9800
C13 H13C 0.9800
C14 C16 1.524(8)
C14 C17 1.545(8)
C14 C15 1.562(9)
C15 H15A 0.9800
C15 H15B 0.9800
C15 H15C 0.9800
C16 H16A 0.9800
C16 H16B 0.9800
C16 H16C 0.9800
C17 H17A 0.9800
C17 H17B 0.9800
C17 H17C 0.9800
C18 C22 1.438(9)
C18 C19 1.449(8)
C18 C23 1.523(9)
C18 Th1 2.965(6)
C19 C20 1.394(9)
C19 C27 1.571(8)
C19 Th1 3.001(6)
C20 C21 1.414(8)
C20 Th1 2.897(6)
C20 H20 0.9500
C21 C22 1.420(9)
C21 C31 1.495(9)
C21 Th1 2.866(6)
C22 Th1 2.808(6)
C22 H22 0.9500
C23 C25 1.538(8)
C23 C24 1.539(8)
C23 C26 1.552(9)
C24 H24A 0.9800
C24 H24B 0.9800
C24 H24C 0.9800
C25 H25A 0.9800
C25 H25B 0.9800
C25 H25C 0.9800
C26 H26A 0.9800
C26 H26B 0.9800
C26 H26C 0.9800
C27 C28 1.511(9)
C27 C29 1.543(8)
C27 C30 1.546(8)
C28 H28A 0.9800
C28 H28B 0.9800
C28 H28C 0.9800
C29 H29A 0.9800
C29 H29B 0.9800
C29 H29C 0.9800
C30 H30A 0.9800
C30 H30B 0.9800
C30 H30C 0.9800
C31 C32 1.525(8)
C31 C34 1.531(8)
C31 C33 1.540(8)
C32 H32A 0.9800
C32 H32B 0.9800
C32 H32C 0.9800
C33 H33A 0.9800
C33 H33B 0.9800
C33 H33C 0.9800
C34 H34A 0.9800
C34 H34B 0.9800
C34 H34C 0.9800
C35 C36 1.541(9)
C35 H35A 0.9800
C35 H35B 0.9800
C35 H35C 0.9800
C36 O1 1.437(6)
C36 C37 1.513(9)
C36 C39 1.558(8)
C37 C38 1.368(9)
C37 C45 1.517(8)
C38 C51 1.485(8)
C38 Th1 2.624(6)
C39 C44 1.388(9)
C39 C40 1.394(9)
C40 C41 1.401(8)
C40 H40 0.9500
C41 C42 1.370(10)
C41 H41 0.9500
C42 C43 1.376(11)
C42 H42 0.9500
C43 C44 1.382(8)
C43 H43 0.9500
C44 H44 0.9500
C45 C50 1.390(8)
C45 C46 1.393(8)
C46 C47 1.380(8)
C46 H46 0.9500
C47 C48 1.373(8)
C47 H47 0.9500
C48 C49 1.389(8)
C48 H48 0.9500
C49 C50 1.385(8)
C49 H49 0.9500
C50 H50 0.9500
C51 C56 1.396(8)
C51 C52 1.399(8)
C52 C53 1.388(9)
C52 H52 0.9500
C53 C54 1.380(9)
C53 H53 0.9500
C54 C55 1.377(8)
C54 H54 0.9500
C55 C56 1.389(9)
C55 H55 0.9500
C56 H56 0.9500
O1 Th1 2.121(4)
